data_4102297
loop_
_publ_author_name
'Amy L. Fuller'
'Lindesay A. S. Scott-Hayward'
'Yang Li'
'Michael B\"uhl'
'Alexandra M. Z. Slawin'
'J. Derek Woollins'

_publ_section_title
;
 Automated Chemical Crystallography
;
_journal_name_full 'Journal of the American Chemical Society'
_journal_page_first 5799
_journal_page_last 5802
_journal_paper_doi 10.1021/ja100247y
_journal_volume 132
_journal_year 2010
_chemical_formula_moiety 'C12 H10 Se2 '
_chemical_formula_sum 'C12 H10 Se2'
_chemical_formula_weight 312.13
_space_group_IT_number 19
_symmetry_cell_setting orthorhombic
_symmetry_Int_Tables_number 19
_symmetry_space_group_name_Hall 'P 2ac 2ab'
_symmetry_space_group_name_H-M 'P 21 21 21'
_cell_angle_alpha 90.0000
_cell_angle_beta 90.0000
_cell_angle_gamma 90.0000
_cell_formula_units_Z 4
_cell_length_a 5.5878(11)
_cell_length_b 8.2521(17)
_cell_length_c 23.907(5)
_cell_measurement_reflns_used 3732
_cell_measurement_temperature 125.1
_cell_measurement_theta_max 26.4
_cell_measurement_theta_min 1.7
_cell_volume 1102.4(4)
_computing_cell_refinement CrystalClear
_computing_data_collection CrystalClear
_computing_data_reduction CrystalStructure
_computing_publication_material 'CrystalStructure 3.8'
_computing_structure_refinement SHELXL
_computing_structure_solution SIR92
_diffrn_ambient_temperature 125
_diffrn_detector_area_resol_mean 14.63
_diffrn_measured_fraction_theta_full 0.997
_diffrn_measured_fraction_theta_max 0.868
_diffrn_measurement_device_type 'Rigaku Saturn'
_diffrn_measurement_method \w
_diffrn_radiation_type 'Mo K\a'
_diffrn_radiation_wavelength 0.71075
_diffrn_reflns_av_R_equivalents 0.042
_diffrn_reflns_limit_h_max 6
_diffrn_reflns_limit_h_min -5
_diffrn_reflns_limit_k_max 6
_diffrn_reflns_limit_k_min -10
_diffrn_reflns_limit_l_max 29
_diffrn_reflns_limit_l_min -21
_diffrn_reflns_number 3843
_diffrn_reflns_theta_full 25.00
_diffrn_reflns_theta_max 26.37
_exptl_absorpt_coefficient_mu 6.665
_exptl_absorpt_correction_T_max 0.670
_exptl_absorpt_correction_T_min 0.313
_exptl_absorpt_correction_type multi-scan
_exptl_absorpt_process_details 'Jacobson, R. (1998) Private communication'
_exptl_crystal_colour yellow
_exptl_crystal_density_diffrn 1.881
_exptl_crystal_density_method 'not measured'
_exptl_crystal_description prism
_exptl_crystal_F_000 600.00
_exptl_crystal_size_max 0.21
_exptl_crystal_size_mid 0.15
_exptl_crystal_size_min 0.06
_refine_diff_density_max 0.54
_refine_diff_density_min -0.62
_refine_ls_abs_structure_details 'Flack, H. D. (1983), Acta Cryst. A39, 876-881.  758 Friedel Pairs'
_refine_ls_abs_structure_Flack 0.03(3)
_refine_ls_extinction_method none
_refine_ls_goodness_of_fit_ref 1.146
_refine_ls_hydrogen_treatment refall
_refine_ls_number_parameters 128
_refine_ls_number_reflns 1920
_refine_ls_R_factor_gt 0.0408
_refine_ls_shift/su_max 0.0010
_refine_ls_structure_factor_coef Fsqd
_refine_ls_weighting_details 'w = 1/[\s^2^(Fo^2^)+(0.0105P)^2^+3.0604P] where P=(Fo^2^+2Fc^2^)/3'
_refine_ls_weighting_scheme calc
_refine_ls_wR_factor_ref 0.0806
_reflns_number_gt 1812
_reflns_number_total 1920
_reflns_threshold_expression F^2^>2.0\s(F^2^)
_cod_data_source_file ja100247y_si_001_5.cif
_cod_data_source_block 2a
_cod_original_formula_sum 'C12 H10 Se2 '
_cod_database_code 4102297

loop_
_symmetry_equiv_pos_site_id
_symmetry_equiv_pos_as_xyz
1 +X,+Y,+Z
2 1/2+X,1/2-Y,-Z
3 -X,1/2+Y,1/2-Z
4 1/2-X,-Y,1/2+Z

loop_
_atom_site_label
_atom_site_type_symbol
_atom_site_fract_x
_atom_site_fract_y
_atom_site_fract_z
_atom_site_U_iso_or_equiv
_atom_site_adp_type
_atom_site_occupancy
_atom_site_symmetry_multiplicity
_atom_site_calc_flag
_atom_site_refinement_flags
Se(1) Se 0.57419(13) 0.22620(8) 0.55357(3) 0.02496(17) Uani 1.00 1 d .
Se(2) Se 0.93083(13) 0.29623(9) 0.59578(3) 0.02628(18) Uani 1.00 1 d .
C(1) C 0.5482(13) -0.0036(8) 0.5679(2) 0.0226(15) Uani 1.00 1 d .
C(2) C 0.3421(12) -0.0789(9) 0.5470(2) 0.0278(17) Uani 1.00 1 d .
C(3) C 0.3083(12) -0.2450(9) 0.5565(2) 0.0324(18) Uani 1.00 1 d .
C(4) C 0.4712(14) -0.3338(9) 0.5860(3) 0.0367(19) Uani 1.00 1 d .
C(5) C 0.6800(12) -0.2572(9) 0.6066(3) 0.0324(18) Uani 1.00 1 d .
C(6) C 0.7152(12) -0.0939(9) 0.5966(3) 0.0287(16) Uani 1.00 1 d .
C(7) C 0.8357(12) 0.3358(9) 0.6725(2) 0.0261(16) Uani 1.00 1 d .
C(8) C 0.6299(10) 0.2701(9) 0.6962(2) 0.0258(15) Uani 1.00 1 d .
C(9) C 0.5864(13) 0.2929(9) 0.7526(2) 0.0362(17) Uani 1.00 1 d .
C(10) C 0.7402(15) 0.3834(11) 0.7843(3) 0.042(2) Uani 1.00 1 d .
C(11) C 0.9413(16) 0.4523(9) 0.7609(3) 0.0395(19) Uani 1.00 1 d .
C(12) C 0.9895(12) 0.4292(9) 0.7043(3) 0.0330(19) Uani 1.00 1 d .
H(2) H 0.2266 -0.0182 0.5267 0.033 Uiso 1.00 1 c R
H(3) H 0.1695 -0.2968 0.5420 0.039 Uiso 1.00 1 c R
H(4) H 0.4447 -0.4459 0.5927 0.044 Uiso 1.00 1 c R
H(5) H 0.7952 -0.3176 0.6271 0.039 Uiso 1.00 1 c R
H(6) H 0.8569 -0.0430 0.6098 0.034 Uiso 1.00 1 c R
H(8) H 0.5205 0.2101 0.6739 0.031 Uiso 1.00 1 c R
H(9) H 0.4490 0.2456 0.7693 0.043 Uiso 1.00 1 c R
H(10) H 0.7080 0.3989 0.8229 0.051 Uiso 1.00 1 c R
H(11) H 1.0466 0.5153 0.7832 0.047 Uiso 1.00 1 c R
H(12) H 1.1268 0.4772 0.6877 0.040 Uiso 1.00 1 c R

loop_
_atom_site_aniso_label
_atom_site_aniso_U_11
_atom_site_aniso_U_22
_atom_site_aniso_U_33
_atom_site_aniso_U_12
_atom_site_aniso_U_13
_atom_site_aniso_U_23
Se(1) 0.0270(3) 0.0250(3) 0.0229(3) -0.0003(3) -0.0027(3) 0.0016(3)
Se(2) 0.0227(3) 0.0299(3) 0.0262(3) -0.0029(3) 0.0031(3) -0.0013(3)
C(1) 0.020(3) 0.028(3) 0.019(3) 0.001(3) 0.009(3) -0.001(2)
C(2) 0.029(3) 0.031(4) 0.023(3) 0.012(3) -0.002(3) 0.001(3)
C(3) 0.029(3) 0.037(4) 0.031(3) -0.004(3) -0.004(3) -0.017(4)
C(4) 0.044(4) 0.025(4) 0.041(4) -0.001(3) 0.020(3) 0.005(3)
C(5) 0.035(3) 0.027(4) 0.035(4) 0.007(3) 0.009(3) 0.007(3)
C(6) 0.028(3) 0.032(4) 0.026(3) 0.003(3) -0.004(3) 0.007(3)
C(7) 0.032(3) 0.026(4) 0.020(3) 0.012(3) -0.001(3) -0.001(3)
C(8) 0.019(3) 0.029(3) 0.030(3) -0.003(3) -0.003(2) -0.008(3)
C(9) 0.031(3) 0.046(4) 0.032(3) 0.003(5) 0.007(3) -0.009(3)
C(10) 0.051(5) 0.054(5) 0.021(4) 0.002(4) -0.005(3) 0.001(3)
C(11) 0.041(4) 0.044(4) 0.033(4) -0.010(4) -0.003(4) -0.005(3)
C(12) 0.042(4) 0.030(4) 0.027(3) -0.018(3) -0.003(3) 0.002(3)

loop_
_atom_type_symbol
_atom_type_description
_atom_type_scat_dispersion_real
_atom_type_scat_dispersion_imag
_atom_type_scat_source
C C 0.003 0.002
;
International Tables for Crystallography
(1992, Vol. C, Tables 4.2.6.8 and 6.1.1.4)
;
H H 0.000 0.000
;
International Tables for Crystallography
(1992, Vol. C, Table 6.1.1.4)
;
Se Se -0.093 2.226
;
International Tables for Crystallography
(1992, Vol. C, Tables 4.2.6.8 and 6.1.1.4)
;

loop_
_geom_angle_atom_site_label_1
_geom_angle_atom_site_label_2
_geom_angle_atom_site_label_3
_geom_angle
_geom_angle_publ_flag
Se(2) Se(1) C(1) 103.5(2) yes
Se(1) Se(2) C(7) 102.7(2) yes
Se(1) C(1) C(2) 115.7(5) yes
Se(1) C(1) C(6) 124.6(5) yes
C(2) C(1) C(6) 119.7(6) yes
C(1) C(2) C(3) 119.2(6) yes
C(2) C(3) C(4) 121.2(6) yes
C(3) C(4) C(5) 119.3(7) yes
C(4) C(5) C(6) 119.5(6) yes
C(1) C(6) C(5) 121.1(6) yes
Se(2) C(7) C(8) 123.1(5) yes
Se(2) C(7) C(12) 116.4(5) yes
C(8) C(7) C(12) 120.5(6) yes
C(7) C(8) C(9) 119.3(6) yes
C(8) C(9) C(10) 120.3(6) yes
C(9) C(10) C(11) 120.8(7) yes
C(10) C(11) C(12) 119.7(7) yes
C(7) C(12) C(11) 119.3(6) yes
C(1) C(2) H(2) 120.4 no
C(3) C(2) H(2) 120.4 no
C(2) C(3) H(3) 119.4 no
C(4) C(3) H(3) 119.4 no
C(3) C(4) H(4) 120.3 no
C(5) C(4) H(4) 120.4 no
C(4) C(5) H(5) 120.2 no
C(6) C(5) H(5) 120.2 no
C(1) C(6) H(6) 119.4 no
C(5) C(6) H(6) 119.4 no
C(7) C(8) H(8) 120.4 no
C(9) C(8) H(8) 120.3 no
C(8) C(9) H(9) 119.9 no
C(10) C(9) H(9) 119.9 no
C(9) C(10) H(10) 119.6 no
C(11) C(10) H(10) 119.6 no
C(10) C(11) H(11) 120.2 no
C(12) C(11) H(11) 120.1 no
C(7) C(12) H(12) 120.3 no
C(11) C(12) H(12) 120.3 no

loop_
_geom_bond_atom_site_label_1
_geom_bond_atom_site_label_2
_geom_bond_distance
_geom_bond_publ_flag
Se(1) Se(2) 2.3073(10) yes
Se(1) C(1) 1.933(6) yes
Se(2) C(7) 1.937(6) yes
C(1) C(2) 1.401(10) yes
C(1) C(6) 1.377(10) yes
C(2) C(3) 1.402(10) yes
C(3) C(4) 1.366(10) yes
C(4) C(5) 1.415(10) yes
C(5) C(6) 1.383(10) yes
C(7) C(8) 1.393(9) yes
C(7) C(12) 1.382(10) yes
C(8) C(9) 1.381(9) yes
C(9) C(10) 1.368(11) yes
C(10) C(11) 1.378(12) yes
C(11) C(12) 1.393(10) yes
C(2) H(2) 0.950 no
C(3) H(3) 0.950 no
C(4) H(4) 0.950 no
C(5) H(5) 0.950 no
C(6) H(6) 0.950 no
C(8) H(8) 0.950 no
C(9) H(9) 0.950 no
C(10) H(10) 0.950 no
C(11) H(11) 0.950 no
C(12) H(12) 0.950 no

loop_
_geom_contact_atom_site_label_1
_geom_contact_atom_site_label_2
_geom_contact_distance
_geom_contact_site_symmetry_2
Se(1) H(2) 3.196 2_556
Se(1) H(4) 2.953 1_565
Se(2) H(2) 3.491 1_655
Se(2) H(4) 3.452 1_565
Se(2) H(4) 3.575 1_665
Se(2) H(5) 3.360 1_565
C(1) H(3) 3.175 2_546
C(1) H(10) 3.084 3_646
C(2) H(3) 2.989 2_546
C(2) H(6) 3.113 1_455
C(2) H(10) 3.127 3_646
C(3) H(3) 3.120 2_546
C(3) H(5) 3.381 1_455
C(3) H(6) 3.281 1_455
C(3) H(10) 3.120 3_646
C(4) H(2) 3.285 2_546
C(4) H(3) 3.429 2_546
C(4) H(9) 3.548 3_646
C(4) H(10) 3.071 3_646
C(4) H(12) 3.470 1_445
C(5) H(3) 3.157 1_655
C(5) H(3) 3.581 2_546
C(5) H(9) 3.053 3_646
C(5) H(10) 3.034 3_646
C(6) H(2) 3.369 1_655
C(6) H(3) 3.309 1_655
C(6) H(3) 3.444 2_546
C(6) H(9) 3.588 3_646
C(6) H(10) 3.049 3_646
C(6) H(11) 3.292 3_746
C(7) H(4) 3.414 1_565
C(7) H(5) 3.068 1_565
C(7) H(11) 2.924 3_746
C(8) H(4) 3.563 1_565
C(8) H(11) 2.816 3_746
C(8) H(12) 3.296 1_455
C(9) H(11) 3.191 3_746
C(9) H(12) 3.364 1_455
C(9) H(12) 3.376 3_746
C(10) H(6) 3.443 3_756
C(10) H(8) 3.223 3_656
C(10) H(9) 3.420 3_656
C(10) H(12) 3.498 3_746
C(11) H(6) 3.292 3_756
C(11) H(9) 3.316 1_655
C(11) H(9) 3.337 3_656
C(12) H(5) 2.992 1_565
C(12) H(8) 3.550 1_655
C(12) H(9) 3.363 1_655
C(12) H(11) 3.435 3_746
H(2) Se(1) 3.196 2_456
H(2) Se(2) 3.491 1_455
H(2) C(4) 3.285 2_446
H(2) C(6) 3.369 1_455
H(2) H(3) 3.340 2_546
H(2) H(4) 3.274 2_446
H(2) H(6) 2.873 1_455
H(3) C(1) 3.175 2_446
H(3) C(2) 2.989 2_446
H(3) C(3) 3.120 2_446
H(3) C(4) 3.429 2_446
H(3) C(5) 3.157 1_455
H(3) C(5) 3.581 2_446
H(3) C(6) 3.309 1_455
H(3) C(6) 3.444 2_446
H(3) H(2) 3.340 2_446
H(3) H(3) 3.527 2_446
H(3) H(3) 3.527 2_546
H(3) H(5) 2.922 1_455
H(3) H(6) 3.171 1_455
H(4) Se(1) 2.953 1_545
H(4) Se(2) 3.575 1_445
H(4) Se(2) 3.452 1_545
H(4) C(7) 3.414 1_545
H(4) C(8) 3.563 1_545
H(4) H(2) 3.274 2_546
H(4) H(8) 3.466 1_545
H(4) H(10) 3.591 3_646
H(4) H(12) 2.952 1_445
H(5) Se(2) 3.360 1_545
H(5) C(3) 3.381 1_655
H(5) C(7) 3.068 1_545
H(5) C(12) 2.992 1_545
H(5) H(3) 2.922 1_655
H(5) H(9) 2.875 3_646
H(5) H(10) 3.539 3_646
H(5) H(10) 3.511 3_746
H(5) H(11) 3.595 3_746
H(5) H(12) 2.898 1_545
H(6) C(2) 3.113 1_655
H(6) C(3) 3.281 1_655
H(6) C(10) 3.443 3_746
H(6) C(11) 3.292 3_746
H(6) H(2) 2.873 1_655
H(6) H(3) 3.171 1_655
H(6) H(10) 3.576 3_646
H(6) H(10) 2.954 3_746
H(6) H(11) 2.658 3_746
H(8) C(10) 3.223 3_646
H(8) C(12) 3.550 1_455
H(8) H(4) 3.466 1_565
H(8) H(10) 2.869 3_646
H(8) H(11) 3.079 3_746
H(8) H(12) 3.132 1_455
H(9) C(4) 3.548 3_656
H(9) C(5) 3.053 3_656
H(9) C(6) 3.588 3_656
H(9) C(10) 3.420 3_646
H(9) C(11) 3.316 1_455
H(9) C(11) 3.337 3_646
H(9) C(12) 3.363 1_455
H(9) H(5) 2.875 3_656
H(9) H(11) 3.181 1_455
H(9) H(11) 3.586 3_646
H(9) H(12) 3.272 1_455
H(9) H(12) 3.403 3_746
H(10) C(1) 3.084 3_656
H(10) C(2) 3.127 3_656
H(10) C(3) 3.120 3_656
H(10) C(4) 3.071 3_656
H(10) C(5) 3.034 3_656
H(10) C(6) 3.049 3_656
H(10) H(4) 3.591 3_656
H(10) H(5) 3.539 3_656
H(10) H(5) 3.511 3_756
H(10) H(6) 3.576 3_656
H(10) H(6) 2.954 3_756
H(10) H(8) 2.869 3_656
H(11) C(6) 3.292 3_756
H(11) C(7) 2.924 3_756
H(11) C(8) 2.816 3_756
H(11) C(9) 3.191 3_756
H(11) C(12) 3.435 3_756
H(11) H(5) 3.595 3_756
H(11) H(6) 2.658 3_756
H(11) H(8) 3.079 3_756
H(11) H(9) 3.181 1_655
H(11) H(9) 3.586 3_656
H(12) C(4) 3.470 1_665
H(12) C(8) 3.296 1_655
H(12) C(9) 3.364 1_655
H(12) C(9) 3.376 3_756
H(12) C(10) 3.498 3_756
H(12) H(4) 2.952 1_665
H(12) H(5) 2.898 1_565
H(12) H(8) 3.132 1_655
H(12) H(9) 3.272 1_655
H(12) H(9) 3.403 3_756

loop_
_geom_torsion_atom_site_label_1
_geom_torsion_atom_site_label_2
_geom_torsion_atom_site_label_3
_geom_torsion_atom_site_label_4
_geom_torsion
Se(2) Se(1) C(1) C(2) 179.2(4)
Se(2) Se(1) C(1) C(6) -0.6(6)
C(1) Se(1) Se(2) C(7) -85.5(3)
Se(1) Se(2) C(7) C(8) 22.9(6)
Se(1) Se(2) C(7) C(12) -159.7(5)
Se(1) C(1) C(2) C(3) -179.0(5)
Se(1) C(1) C(6) C(5) 178.1(5)
C(2) C(1) C(6) C(5) -1.8(10)
C(6) C(1) C(2) C(3) 0.8(10)
C(1) C(2) C(3) C(4) 0.7(10)
C(2) C(3) C(4) C(5) -1.2(10)
C(3) C(4) C(5) C(6) 0.2(8)
C(4) C(5) C(6) C(1) 1.2(11)
Se(2) C(7) C(8) C(9) 174.4(5)
Se(2) C(7) C(12) C(11) -175.2(5)
C(8) C(7) C(12) C(11) 2.3(11)
C(12) C(7) C(8) C(9) -2.9(10)
C(7) C(8) C(9) C(10) 2.0(11)
C(8) C(9) C(10) C(11) -0.4(10)
C(9) C(10) C(11) C(12) -0.3(9)
C(10) C(11) C(12) C(7) -0.7(11)
